data_4062215
loop_
_publ_author_name
'Wang, Baiquan'
'Zhu, Bolin'
'Zhang, Jianyong'
'Xu, Shansheng'
'Zhou, Xiuzhong'
'Weng, Linhong'

_publ_section_title
;
 Reactions of Doubly Bridged Bis(cyclopentadienes) with Iron Pentacarbonyl
;
_journal_coden_ASTM ORGND7
_journal_issue 26
_journal_name_full Organometallics
_journal_page_first 5543
_journal_page_last 5555
_journal_paper_doi 10.1021/om030364a
_journal_volume 22
_journal_year 2003
_chemical_formula_sum 'C17 H14 Fe2 Ge O4'
_chemical_formula_weight 466.57
_space_group_IT_number 14
_symmetry_cell_setting monoclinic
_symmetry_space_group_name_Hall '-P 2yn'
_symmetry_space_group_name_H-M 'P 1 21/n 1'
_cell_angle_alpha 90.00
_cell_angle_beta 104.543(7)
_cell_angle_gamma 90.00
_cell_formula_units_Z 4
_cell_length_a 10.147(4)
_cell_length_b 13.971(5)
_cell_length_c 12.300(5)
_cell_measurement_temperature 293(2)
_cell_volume 1687.9(11)
_diffrn_ambient_temperature 293(2)
_exptl_crystal_density_diffrn 1.836
_cod_depositor_comments
;
The following automatic conversions were performed:
'_symmetry_cell_setting' value 'Monoclinic' changed to 'monoclinic'
according to '/home/saulius/struct/CIF-dictionaries/cif_core.dic'
dictionary named 'cif_core.dic' version 2.4.1 from 2010-06-29.

Automatic conversion script
Id: cif_fix_enum 1527 2010-12-29 10:47:43Z saulius 

 Updated bibliographical information.

 Antanas Vaitkus,
 2019-09-11
;
_cod_original_sg_symbol_H-M 'P 21/n'
_cod_database_code 4062215

loop_
_symmetry_equiv_pos_as_xyz
'x, y, z'
'-x+1/2, y+1/2, -z+1/2'
'-x, -y, -z'
'x-1/2, -y-1/2, z-1/2'

loop_
_atom_site_label
_atom_site_type_symbol
_atom_site_fract_x
_atom_site_fract_y
_atom_site_fract_z
_atom_site_U_iso_or_equiv
_atom_site_adp_type
_atom_site_occupancy
_atom_site_symmetry_multiplicity
_atom_site_calc_flag
_atom_site_refinement_flags
_atom_site_disorder_assembly
_atom_site_disorder_group
Fe1 Fe 0.48244(5) 0.23045(4) 0.77734(4) 0.02929(16) Uani 1 1 d . . .
Fe2 Fe 0.46916(5) 0.06134(4) 0.71215(4) 0.02622(15) Uani 1 1 d . . .
Ge1 Ge 0.78546(4) 0.16371(3) 0.70079(4) 0.04037(15) Uani 1 1 d . . .
O1 O 0.2185(3) 0.3229(2) 0.7088(2) 0.0611(9) Uani 1 1 d . . .
O2 O 0.3514(3) 0.0978(2) 0.9021(2) 0.0529(8) Uani 1 1 d . . .
O3 O 0.4464(3) 0.20572(19) 0.5350(2) 0.0411(7) Uani 1 1 d . . .
O4 O 0.1904(3) 0.0141(2) 0.5979(2) 0.0585(9) Uani 1 1 d . . .
C1 C 0.3225(4) 0.2852(3) 0.7355(3) 0.0362(10) Uani 1 1 d . . .
C2 C 0.4026(4) 0.1206(3) 0.8309(3) 0.0329(9) Uani 1 1 d . . .
C3 C 0.4577(4) 0.1785(3) 0.6273(3) 0.0289(8) Uani 1 1 d . . .
C4 C 0.3010(4) 0.0334(3) 0.6422(3) 0.0347(9) Uani 1 1 d . . .
C5 C 0.6977(4) 0.2436(3) 0.7923(3) 0.0358(9) Uani 1 1 d . . .
C6 C 0.6359(4) 0.3344(3) 0.7794(3) 0.0417(10) Uani 1 1 d . . .
H6A H 0.6370 0.3802 0.7193 0.050 Uiso 1 1 calc R . .
C7 C 0.5732(4) 0.3492(3) 0.8697(4) 0.0480(12) Uani 1 1 d . . .
H7A H 0.5258 0.4075 0.8829 0.058 Uiso 1 1 calc R . .
C8 C 0.5977(4) 0.2686(3) 0.9403(3) 0.0435(11) Uani 1 1 d . . .
H8A H 0.5699 0.2605 1.0105 0.052 Uiso 1 1 calc R . .
C9 C 0.6716(4) 0.2016(3) 0.8922(3) 0.0350(10) Uani 1 1 d . . .
C10 C 0.7071(4) 0.0995(3) 0.9282(3) 0.0410(10) Uani 1 1 d . . .
H10A H 0.6648 0.0823 0.9881 0.049 Uiso 1 1 calc R . .
H10B H 0.8049 0.0932 0.9566 0.049 Uiso 1 1 calc R . .
C11 C 0.6574(4) 0.0327(3) 0.8290(3) 0.0302(9) Uani 1 1 d . . .
C12 C 0.5727(4) -0.0483(3) 0.8212(3) 0.0375(10) Uani 1 1 d . . .
H12A H 0.5424 -0.0779 0.8830 0.045 Uiso 1 1 calc R . .
C13 C 0.5395(4) -0.0797(3) 0.7078(3) 0.0353(10) Uani 1 1 d . . .
H13A H 0.4831 -0.1353 0.6781 0.042 Uiso 1 1 calc R . .
C14 C 0.6084(4) -0.0208(3) 0.6464(3) 0.0318(9) Uani 1 1 d . . .
H14A H 0.6059 -0.0280 0.5667 0.038 Uiso 1 1 calc R . .
C15 C 0.6821(4) 0.0502(3) 0.7194(3) 0.0300(9) Uani 1 1 d . . .
C16 C 0.9750(4) 0.1420(4) 0.7765(4) 0.0705(15) Uani 1 1 d . . .
H16A H 0.9817 0.1210 0.8521 0.106 Uiso 1 1 calc R . .
H16B H 1.0252 0.2005 0.7780 0.106 Uiso 1 1 calc R . .
H16C H 1.0120 0.0938 0.7371 0.106 Uiso 1 1 calc R . .
C17 C 0.7653(5) 0.2056(3) 0.5476(3) 0.0646(14) Uani 1 1 d . . .
H17A H 0.6707 0.2159 0.5125 0.097 Uiso 1 1 calc R . .
H17B H 0.8007 0.1574 0.5070 0.097 Uiso 1 1 calc R . .
H17C H 0.8146 0.2642 0.5474 0.097 Uiso 1 1 calc R . .

loop_
_atom_site_aniso_label
_atom_site_aniso_U_11
_atom_site_aniso_U_22
_atom_site_aniso_U_33
_atom_site_aniso_U_23
_atom_site_aniso_U_13
_atom_site_aniso_U_12
Fe1 0.0238(3) 0.0293(3) 0.0345(3) -0.0068(2) 0.0067(2) 0.0000(2)
Fe2 0.0239(3) 0.0265(3) 0.0285(3) -0.0010(2) 0.0070(2) -0.0003(2)
Ge1 0.0283(2) 0.0399(3) 0.0575(3) -0.0084(2) 0.0195(2) -0.0053(2)
O1 0.045(2) 0.065(2) 0.069(2) -0.0051(17) 0.0060(17) 0.0237(17)
O2 0.065(2) 0.059(2) 0.0450(16) 0.0026(15) 0.0332(16) -0.0003(17)
O3 0.0480(19) 0.0430(17) 0.0329(15) 0.0063(13) 0.0111(13) 0.0011(14)
O4 0.0343(18) 0.065(2) 0.069(2) 0.0014(17) -0.0005(16) -0.0112(16)
C1 0.037(2) 0.036(2) 0.037(2) -0.0053(18) 0.0120(19) 0.002(2)
C2 0.031(2) 0.036(2) 0.030(2) -0.0022(18) 0.0042(18) 0.0042(18)
C3 0.022(2) 0.033(2) 0.032(2) -0.0047(18) 0.0066(17) 0.0037(17)
C4 0.036(3) 0.026(2) 0.041(2) 0.0035(18) 0.009(2) 0.0027(18)
C5 0.022(2) 0.034(2) 0.049(2) -0.010(2) 0.0042(18) -0.0053(17)
C6 0.030(2) 0.034(2) 0.061(3) -0.009(2) 0.010(2) -0.0101(19)
C7 0.036(3) 0.039(3) 0.067(3) -0.027(2) 0.008(2) -0.001(2)
C8 0.040(3) 0.050(3) 0.038(2) -0.017(2) 0.0038(19) -0.001(2)
C9 0.019(2) 0.039(2) 0.039(2) -0.0143(19) -0.0063(18) -0.0025(17)
C10 0.037(2) 0.050(3) 0.031(2) -0.0053(19) -0.0017(18) 0.008(2)
C11 0.023(2) 0.031(2) 0.033(2) 0.0024(17) 0.0021(17) 0.0051(17)
C12 0.039(2) 0.034(2) 0.041(2) 0.0125(19) 0.0111(19) 0.010(2)
C13 0.038(2) 0.023(2) 0.045(2) 0.0000(18) 0.0100(19) 0.0046(18)
C14 0.030(2) 0.031(2) 0.035(2) -0.0054(17) 0.0075(18) 0.0074(18)
C15 0.026(2) 0.026(2) 0.038(2) 0.0005(17) 0.0083(17) 0.0029(17)
C16 0.027(2) 0.075(4) 0.113(4) -0.018(3) 0.023(3) -0.003(2)
C17 0.074(4) 0.064(3) 0.068(3) 0.001(3) 0.041(3) -0.013(3)

loop_
_geom_bond_atom_site_label_1
_geom_bond_atom_site_label_2
_geom_bond_distance
_geom_bond_site_symmetry_2
_geom_bond_publ_flag
Fe1 C1 1.750(4) . ?
Fe1 C2 1.927(4) . ?
Fe1 C3 1.940(4) . ?
Fe1 C7 2.090(4) . ?
Fe1 C9 2.117(4) . ?
Fe1 C8 2.120(4) . ?
Fe1 C6 2.124(4) . ?
Fe1 C5 2.153(4) . ?
Fe1 Fe2 2.4877(11) . ?
Fe2 C4 1.752(4) . ?
Fe2 C3 1.929(4) . ?
Fe2 C2 1.942(4) . ?
Fe2 C13 2.101(4) . ?
Fe2 C11 2.120(3) . ?
Fe2 C14 2.131(4) . ?
Fe2 C12 2.131(4) . ?
Fe2 C15 2.146(4) . ?
Ge1 C17 1.934(4) . ?
Ge1 C16 1.939(4) . ?
Ge1 C15 1.946(4) . ?
Ge1 C5 1.952(4) . ?
O1 C1 1.151(4) . ?
O2 C2 1.169(4) . ?
O3 C3 1.175(4) . ?
O4 C4 1.149(4) . ?
C5 C6 1.406(5) . ?
C5 C9 1.446(5) . ?
C6 C7 1.427(6) . ?
C6 H6A 0.9800 . ?
C7 C8 1.406(6) . ?
C7 H7A 0.9800 . ?
C8 C9 1.417(5) . ?
C8 H8A 0.9800 . ?
C9 C10 1.511(5) . ?
C10 C11 1.518(5) . ?
C10 H10A 0.9700 . ?
C10 H10B 0.9700 . ?
C11 C12 1.410(5) . ?
C11 C15 1.453(5) . ?
C12 C13 1.419(5) . ?
C12 H12A 0.9800 . ?
C13 C14 1.414(5) . ?
C13 H13A 0.9800 . ?
C14 C15 1.418(5) . ?
C14 H14A 0.9800 . ?
C16 H16A 0.9600 . ?
C16 H16B 0.9600 . ?
C16 H16C 0.9600 . ?
C17 H17A 0.9600 . ?
C17 H17B 0.9600 . ?
C17 H17C 0.9600 . ?
